data_1100646
loop_
_publ_author_name
'Schrey, Anna'
'Osterkamp, Frank'
'Straudi, Alrun'
'Rickert, Corry'
'Wagner, Holger'
'Koert, Ulrich'
'Herrschaft, Bernhard'
'Harms, Klaus'

_publ_section_title
;
 Synthesis of Enantiomerically Pure Amino Acids Containing
 2,5-Disubstituted THF Rings in the Molecular Backbone
;
_journal_coden_ASTM EJOCFK
_journal_issue 11
_journal_name_full 'European Journal of Organic Chemistry'
_journal_page_first 2977
_journal_page_last 2990
_journal_paper_doi 10.1002/(sici)1099-0690(199911)1999:11<2977::aid-ejoc2977>3.0.co;2-3
_journal_volume 1999
_journal_year 1999
_chemical_formula_sum 'C14 H19 N O4 S'
_space_group_IT_number 19
_symmetry_cell_setting orthorhombic
_symmetry_Int_Tables_number 19
_symmetry_space_group_name_Hall 'P 2ac 2ab'
_symmetry_space_group_name_H-M 'P 21 21 21'
_cell_angle_alpha 90
_cell_angle_beta 90
_cell_angle_gamma 90
_cell_formula_units_Z 4
_cell_length_a 8.455(1)
_cell_length_b 11.6555(10)
_cell_length_c 14.3828(10)
_cod_original_formula_sum 'C14 H19 N1 O4 S1'
_cod_database_code 1100646

loop_
_symmetry_equiv_pos_site_id
_symmetry_equiv_pos_as_xyz
1 x,y,z
2 1/2-x,-y,1/2+z
3 -x,1/2+y,1/2-z
4 1/2+x,1/2-y,-z

loop_
_atom_site_label
_atom_site_type_symbol
_atom_site_fract_x
_atom_site_fract_y
_atom_site_fract_z
S1 S 0.84925(11) 0.02064(8) 0.63183(6)
N1 N 0.9936(3) -0.0705(2) 0.6373(2)
O1 O 0.7057(3) -0.0442(3) 0.6206(2)
C1 C 0.8756(5) 0.1023(3) 0.5295(2)
O2 O 0.8656(4) 0.0971(3) 0.70883(18)
C2 C 0.9596(5) 0.2035(3) 0.5315(3)
H1 H 1.00050 0.23160 0.58860
C3 C 0.9842(6) 0.2640(4) 0.4502(3)
H2 H 1.04310 0.33340 0.45200
O3 O 1.2567(3) -0.2070(2) 0.60523(19)
C4 C 0.9242(5) 0.2251(4) 0.3658(3)
O4 O 0.9428(5) -0.2676(3) 0.6681(3)
H3 H 1.0104(81) -0.2766(58) 0.6946(45)
C5 C 0.8383(6) 0.1231(4) 0.3657(3)
H4 H 0.79590 0.09530 0.30890
C6 C 0.8138(6) 0.0620(4) 0.4461(3)
H5 H 0.75490 -0.00740 0.44470
C7 C 0.9759(5) -0.1862(3) 0.5994(3)
H6 H 0.88500 -0.18520 0.55490
C8 C 1.1243(5) -0.2152(4) 0.5448(3)
H7 H 1.11640 -0.29430 0.51840
C9 C 1.1552(7) -0.1276(4) 0.4669(3)
H8 H 1.20470 -0.16460 0.41220
H9 H 1.05590 -0.08950 0.44730
C10 C 1.2673(6) -0.0428(4) 0.5122(3)
H10 H 1.22470 0.03620 0.50920
H11 H 1.37240 -0.04450 0.48190
C11 C 1.2778(5) -0.0846(3) 0.6128(3)
H12 H 1.38470 -0.06700 0.63900
C12 C 1.1505(5) -0.0358(3) 0.6749(2)
H13 H 1.15730 0.04970 0.67160
C13 C 1.1682(6) -0.0707(4) 0.7769(3)
H14 H 1.16350 -0.15450 0.78200
H15 H 1.08230 -0.03660 0.81340
H16 H 1.27010 -0.04330 0.80060
C14 C 0.9498(7) 0.2897(5) 0.2777(3)
H17 H 0.99960 0.23930 0.23180
H18 H 1.01880 0.35570 0.28970
H19 H 0.84790 0.31670 0.25380

loop_
_atom_type_symbol
_atom_type_radius_bond
C 0.68
H 0.23
N 0.68
O 0.68
S 1.02
